data_4086164
loop_
_publ_author_name
'Baillie, Rhett A.'
'Wakeham, Russell J.'
'Lef\`evre, Guillaume P.'
'B\'ethegnies, Aur\'elien'
'Patrick, Brian O.'
'Legzdins, Peter'
'Rosenfeld, Devon C.'

_publ_section_title
;
 Thermal Chemistry of Cp*W(NO)(H)(\h3-allyl) Complexes
;
_journal_issue 13
_journal_name_full Organometallics
_journal_page_first 3428
_journal_paper_doi 10.1021/acs.organomet.5b00426
_journal_volume 34
_journal_year 2015
_chemical_formula_moiety 'C13.01 H20.02 Cl1 N1 O1 W'
_chemical_formula_sum 'C13.01 H20.02 Cl N O W'
_chemical_formula_weight 425.90
_space_group_crystal_system orthorhombic
_space_group_IT_number 19
_space_group_name_Hall 'P 2ac 2ab'
_space_group_name_H-M_alt 'P 21 21 21'
_symmetry_space_group_name_Hall 'P 2ac 2ab'
_symmetry_space_group_name_H-M 'P 21 21 21'
_atom_sites_solution_hydrogens geom
_atom_sites_solution_primary direct
_audit_creation_date 2015-05-05
_audit_creation_method
;
Olex2 1.2
(compiled 2015.01.26 svn.r3150 for OlexSys, GUI svn.r4998)
;
_cell_angle_alpha 90
_cell_angle_beta 90
_cell_angle_gamma 90
_cell_formula_units_Z 4
_cell_length_a 9.5405(3)
_cell_length_b 10.9050(3)
_cell_length_c 13.2198(4)
_cell_measurement_reflns_used 9681
_cell_measurement_temperature 100(2)
_cell_measurement_theta_max 30.00
_cell_measurement_theta_min 2.42
_cell_volume 1375.38(7)
_computing_cell_refinement 'SAINT v8.34A (Bruker, 2013)'
_computing_data_reduction 'SAINT v8.34A (Bruker, 2013)'
_computing_molecular_graphics 'Olex2 (Dolomanov et al., 2009)'
_computing_publication_material 'Olex2 (Dolomanov et al., 2009)'
_computing_structure_refinement 'XL (Sheldrick, 2008)'
_computing_structure_solution 'ShelXT (Sheldrick, 2015)'
_diffrn_ambient_temperature 100(2)
_diffrn_detector 'Bruker APEX2 area detector'
_diffrn_detector_area_resol_mean 7.9
_diffrn_detector_type 'Bruker-Nonius APEXII CCD area detector'
_diffrn_measured_fraction_theta_full 1.000
_diffrn_measured_fraction_theta_max 1.000
_diffrn_measurement_device 'Bruker-Nonius APEXII CCD area detector and X8 diffractometer'
_diffrn_measurement_device_type 'Bruker APEX-II CCD'
_diffrn_measurement_method '\f and \w scans'
_diffrn_radiation_monochromator graphite
_diffrn_radiation_probe x-ray
_diffrn_radiation_type MoK\a
_diffrn_radiation_wavelength 0.71073
_diffrn_reflns_av_R_equivalents 0.0276
_diffrn_reflns_av_unetI/netI 0.0226
_diffrn_reflns_laue_measured_fraction_full 1.000
_diffrn_reflns_laue_measured_fraction_max 1.000
_diffrn_reflns_limit_h_max 13
_diffrn_reflns_limit_h_min -12
_diffrn_reflns_limit_k_max 14
_diffrn_reflns_limit_k_min -15
_diffrn_reflns_limit_l_max 18
_diffrn_reflns_limit_l_min -16
_diffrn_reflns_number 17334
_diffrn_reflns_point_group_measured_fraction_full 1.000
_diffrn_reflns_point_group_measured_fraction_max 1.000
_diffrn_reflns_theta_full 26.000
_diffrn_reflns_theta_max 30.074
_diffrn_reflns_theta_min 2.421
_diffrn_source 'sealed X-ray tube'
_diffrn_standards_number 0
_exptl_absorpt_coefficient_mu 8.578
_exptl_absorpt_correction_T_max 0.276
_exptl_absorpt_correction_T_min 0.237
_exptl_absorpt_correction_type multi-scan
_exptl_absorpt_process_details
;
SADABS-2014/5 (Bruker,2014/5) was used for absorption correction.
wR2(int) was 0.0616 before and 0.0396 after correction.
The Ratio of minimum to maximum transmission is 0.8575.
The \l/2 correction factor is 0.00150.
;
_exptl_crystal_colour orange
_exptl_crystal_colour_primary orange
_exptl_crystal_density_diffrn 2.057
_exptl_crystal_description prism
_exptl_crystal_F_000 817
_exptl_crystal_size_max 0.16
_exptl_crystal_size_mid 0.15
_exptl_crystal_size_min 0.15
_refine_diff_density_max 1.129
_refine_diff_density_min -1.153
_refine_diff_density_rms 0.121
_refine_ls_abs_structure_details
;
 Refined as an inversion twin.
;
_refine_ls_abs_structure_Flack 0.427(17)
_refine_ls_extinction_method none
_refine_ls_goodness_of_fit_ref 1.122
_refine_ls_hydrogen_treatment constr
_refine_ls_matrix_type full
_refine_ls_number_parameters 205
_refine_ls_number_reflns 4035
_refine_ls_number_restraints 500
_refine_ls_restrained_S_all 1.084
_refine_ls_R_factor_all 0.0211
_refine_ls_R_factor_gt 0.0199
_refine_ls_shift/su_max 0.009
_refine_ls_shift/su_mean 0.001
_refine_ls_structure_factor_coef Fsqd
_refine_ls_weighting_details 'w=1/[\s^2^(Fo^2^)+3.3649P] where P=(Fo^2^+2Fc^2^)/3'
_refine_ls_weighting_scheme calc
_refine_ls_wR_factor_gt 0.0411
_refine_ls_wR_factor_ref 0.0415
_reflns_Friedel_coverage 0.757
_reflns_friedel_fraction_full 1.000
_reflns_friedel_fraction_max 1.000
_reflns_number_gt 3910
_reflns_number_total 4035
_reflns_threshold_expression 'I > 2\s(I)'
_cod_data_source_file om5b00426_si_002.cif
_cod_data_source_block 10
_cod_depositor_comments
;
The following automatic conversions were performed:

'_diffrn_radiation_probe' value 'X-ray' changed to 'x-ray' according
to
/usr/data/users/saulius/crontab/automatic-downloads/current/ACS/lib/dictionaries/cif_core.dic
dictionary named 'cif_core.dic' version 2.4.2 from 2011-04-26.

Automatic conversion script
Id: cif_fix_values 3271 2015-04-21 07:52:19Z andrius 
;
_cod_database_code 4086164
_shelx_space_group_comment
;
The symmetry employed for this shelxl refinement is uniquely defined
by the following loop, which should always be used as a source of
symmetry information in preference to the above space-group names.
They are only intended as comments.
;
_olex2_refinement_description
;
1. Others
 Fixed Uiso: H6A(0.048) H6B(0.048) H6C(0.048) H7A(0.049) H7B(0.049) H7C(0.049)
 H8A(0.056) H8B(0.056) H8C(0.056) H9A(0.049) H9B(0.049) H9C(0.049) H10A(0.052)
 H10B(0.052) H10C(0.052) H11A(0.033) H11B(0.033) H12(0.029) H13A(0.034)
 H13B(0.034) H11C(0.033) H11D(0.033) H12A(0.029) H13C(0.034) H13D(0.034)
 H11E(0.033) H11F(0.033) H12B(0.029) H13E(0.034) H13F(0.034)
 Fixed X: H6A(0.2585) H6B(0.395) H6C(0.3148) H7A(0.4524) H7B(0.6135)
 H7C(0.5543) H8A(0.6668) H8B(0.7825) H8C(0.7082) H9A(0.6443) H9B(0.6641)
 H9C(0.5221) H10A(0.3607) H10B(0.4622) H10C(0.311) H11A(0.141) H11B(0.151)
 H12(0.0514) H13A(0.1048) H13B(0.1038) H11C(0.1015) H11D(0.11) H12A(0.0617)
 H13C(0.1638) H13D(0.1439) H11E(0.0675) H11F(0.0697) H12B(0.0815) H13E(0.1616)
 H13F(0.199)
 Fixed Y: H6A(-0.2779) H6B(-0.3372) H6C(-0.2364) H7A(-0.0939) H7B(-0.1171)
 H7C(0.0169) H8A(0.1328) H8B(0.0441) H8C(0.1368) H9A(0.0601) H9B(-0.0776) H9C(-
 0.0107) H10A(-0.1919) H10B(-0.2945) H10C(-0.2829) H11A(-0.1443) H11B(-0.0573)
 H12(0.0972) H13A(0.1099) H13B(-0.039) H11C(-0.0108) H11D(0.1366) H12A(0.109)
 H13C(-0.0515) H13D(-0.1363) H11E(0.0652) H11F(0.1575) H12B(-0.0972)
 H13E(0.0458) H13F(-0.0978)
 Fixed Z: H6A(0.4416) H6B(0.3973) H6C(0.3356) H7A(0.2609) H7B(0.2742)
 H7C(0.2781) H8A(0.406) H8B(0.4477) H8C(0.5207) H9A(0.6735) H9B(0.7044)
 H9C(0.7272) H10A(0.697) H10B(0.6579) H10C(0.6126) H11A(0.5456) H11B(0.6444)
 H12(0.5466) H13A(0.376) H13B(0.376) H11C(0.6302) H11D(0.6152) H12A(0.4438)
 H13C(0.359) H13D(0.4579) H11E(0.5986) H11F(0.5022) H12B(0.4919) H13E(0.3295)
 H13F(0.3453)
;
_shelx_shelxl_version_number 2014/7
_olex2_submission_special_instructions 'No special instructions were received'

loop_
_space_group_symop_operation_xyz
'x, y, z'
'-x+1/2, -y, z+1/2'
'x+1/2, -y+1/2, -z'
'-x, y+1/2, -z+1/2'

loop_
_atom_site_label
_atom_site_type_symbol
_atom_site_fract_x
_atom_site_fract_y
_atom_site_fract_z
_atom_site_U_iso_or_equiv
_atom_site_adp_type
_atom_site_occupancy
_atom_site_site_symmetry_order
_atom_site_calc_flag
_atom_site_refinement_flags_posn
_atom_site_refinement_flags_adp
_atom_site_refinement_flags_occupancy
_atom_site_disorder_assembly
_atom_site_disorder_group
W1 W 0.34767(2) 0.03429(2) 0.50351(2) 0.01403(5) Uani 1 1 d D U . . .
Cl1A Cl 0.3861(14) 0.1940(12) 0.6227(9) 0.0257(5) Uani 0.177(5) 1 d . U P A 2
O1 O 0.3540(11) 0.2008(7) 0.6834(5) 0.0394(19) Uani 0.740(6) 1 d D U P A 1
O1A O 0.355(4) 0.201(2) 0.3216(17) 0.030(3) Uani 0.177(5) 1 d D U P A 2
N1 N 0.3410(11) 0.1402(7) 0.6056(6) 0.0201(15) Uani 0.740(6) 1 d D U P A 1
N1A N 0.347(5) 0.131(3) 0.3958(19) 0.030(3) Uani 0.177(5) 1 d D U P A 2
C1 C 0.4286(7) -0.1645(6) 0.4526(4) 0.0189(12) Uani 1 1 d . U . . .
C2 C 0.5159(7) -0.0787(6) 0.4074(4) 0.0213(12) Uani 1 1 d . U . . .
C3 C 0.5847(5) -0.0104(4) 0.4861(6) 0.0274(12) Uani 1 1 d . U . . .
C4 C 0.5427(7) -0.0574(6) 0.5787(5) 0.0222(13) Uani 1 1 d . U . . .
C5 C 0.4432(7) -0.1535(6) 0.5603(4) 0.0204(12) Uani 1 1 d . U . . .
C6 C 0.3412(8) -0.2630(6) 0.4021(5) 0.0321(14) Uani 1 1 d . U . . .
H6A H 0.2585 -0.2779 0.4416 0.048 Uiso 1 1 calc GR . . . .
H6B H 0.3950 -0.3372 0.3973 0.048 Uiso 1 1 calc GR . . . .
H6C H 0.3148 -0.2364 0.3356 0.048 Uiso 1 1 calc GR . . . .
C7 C 0.5358(8) -0.0672(6) 0.2950(4) 0.0325(14) Uani 1 1 d . U . . .
H7A H 0.4524 -0.0939 0.2609 0.049 Uiso 1 1 calc GR . . . .
H7B H 0.6135 -0.1171 0.2742 0.049 Uiso 1 1 calc GR . . . .
H7C H 0.5543 0.0169 0.2781 0.049 Uiso 1 1 calc GR . . . .
C8 C 0.6957(6) 0.0845(6) 0.4630(6) 0.0375(16) Uani 1 1 d . U . . .
H8A H 0.6668 0.1328 0.4060 0.056 Uiso 1 1 calc GR . . . .
H8B H 0.7825 0.0441 0.4477 0.056 Uiso 1 1 calc GR . . . .
H8C H 0.7082 0.1368 0.5207 0.056 Uiso 1 1 calc GR . . . .
C9 C 0.5983(7) -0.0178(6) 0.6801(5) 0.0328(14) Uani 1 1 d . U . . .
H9A H 0.6443 0.0601 0.6735 0.049 Uiso 1 1 calc GR . . . .
H9B H 0.6641 -0.0776 0.7044 0.049 Uiso 1 1 calc GR . . . .
H9C H 0.5221 -0.0107 0.7272 0.049 Uiso 1 1 calc GR . . . .
C10 C 0.3896(8) -0.2381(6) 0.6388(6) 0.0347(16) Uani 1 1 d . U . . .
H10A H 0.3607 -0.1919 0.6970 0.052 Uiso 1 1 calc GR . . . .
H10B H 0.4622 -0.2945 0.6579 0.052 Uiso 1 1 calc GR . . . .
H10C H 0.3110 -0.2829 0.6126 0.052 Uiso 1 1 calc GR . . . .
C11 C 0.1603(11) -0.0628(9) 0.5715(7) 0.0274(16) Uani 0.740(6) 1 d D U P A 1
H11A H 0.1410 -0.1443 0.5456 0.033 Uiso 0.740(6) 1 calc R . P A 1
H11B H 0.1510 -0.0573 0.6444 0.033 Uiso 0.740(6) 1 calc R . P A 1
C12 C 0.1031(6) 0.0355(11) 0.5156(7) 0.0246(16) Uani 0.740(6) 1 d D U P A 1
H12 H 0.0514 0.0972 0.5466 0.029 Uiso 0.740(6) 1 calc R . P A 1
C13 C 0.1279(8) 0.0353(9) 0.4123(6) 0.0284(15) Uani 0.740(6) 1 d D U P A 1
H13A H 0.1048 0.1099 0.3760 0.034 Uiso 0.740(6) 1 calc R . P A 1
H13B H 0.1038 -0.0390 0.3760 0.034 Uiso 0.740(6) 1 calc R . P A 1
C11A C 0.130(4) 0.056(4) 0.587(2) 0.0274(16) Uani 0.177(5) 1 d D U P A 2
H11C H 0.1015 -0.0108 0.6302 0.033 Uiso 0.177(5) 1 calc R . P A 2
H11D H 0.1100 0.1366 0.6152 0.033 Uiso 0.177(5) 1 calc R . P A 2
C12A C 0.1042(14) 0.042(5) 0.482(3) 0.0246(16) Uani 0.177(5) 1 d D U P A 2
H12A H 0.0617 0.1090 0.4438 0.029 Uiso 0.177(5) 1 calc R . P A 2
C13A C 0.167(5) -0.055(4) 0.432(3) 0.0284(15) Uani 0.177(5) 1 d D U P A 2
H13C H 0.1638 -0.0515 0.3590 0.034 Uiso 0.177(5) 1 calc R . P A 2
H13D H 0.1439 -0.1363 0.4579 0.034 Uiso 0.177(5) 1 calc R . P A 2
Cl1 Cl 0.3845(3) 0.1902(2) 0.37738(17) 0.0257(5) Uani 0.740(6) 1 d . U P A 1
C11B C 0.104(8) 0.082(6) 0.531(5) 0.0274(16) Uani 0.087(5) 1 d D U P A 3
H11E H 0.0675 0.0652 0.5986 0.033 Uiso 0.087(5) 1 calc R . P A 3
H11F H 0.0697 0.1575 0.5022 0.033 Uiso 0.087(5) 1 calc R . P A 3
C12B C 0.115(2) -0.018(5) 0.467(4) 0.0246(16) Uani 0.087(5) 1 d D U P A 3
H12B H 0.0815 -0.0972 0.4919 0.029 Uiso 0.087(5) 1 calc R . P A 3
C13B C 0.186(6) -0.018(6) 0.377(4) 0.0284(15) Uani 0.087(5) 1 d D U P A 3
H13E H 0.1616 0.0458 0.3295 0.034 Uiso 0.087(5) 1 calc R . P A 3
H13F H 0.1990 -0.0978 0.3453 0.034 Uiso 0.087(5) 1 calc R . P A 3
Cl1B Cl 0.342(3) 0.160(2) 0.645(2) 0.0257(5) Uani 0.087(5) 1 d . U P A 3
O1B O 0.407(6) 0.227(4) 0.346(4) 0.030(3) Uani 0.087(5) 1 d D U P A 3
N1B N 0.383(7) 0.155(5) 0.418(5) 0.030(3) Uani 0.087(5) 1 d D U P A 3

loop_
_atom_site_aniso_label
_atom_site_aniso_U_11
_atom_site_aniso_U_22
_atom_site_aniso_U_33
_atom_site_aniso_U_23
_atom_site_aniso_U_13
_atom_site_aniso_U_12
W1 0.01181(7) 0.01178(7) 0.01850(7) -0.00032(11) -0.00098(10) 0.00066(6)
Cl1A 0.0358(11) 0.0181(10) 0.0234(9) 0.0094(8) 0.0041(9) 0.0031(7)
O1 0.054(5) 0.034(4) 0.030(3) -0.021(3) -0.016(4) 0.016(4)
O1A 0.024(7) 0.026(6) 0.038(6) 0.010(5) 0.002(5) 0.005(5)
N1 0.019(3) 0.023(4) 0.018(3) -0.009(2) -0.004(3) 0.003(3)
N1A 0.024(7) 0.026(6) 0.038(6) 0.010(5) 0.002(5) 0.005(5)
C1 0.018(3) 0.014(2) 0.025(2) -0.0032(19) -0.0076(19) 0.002(2)
C2 0.022(3) 0.018(3) 0.024(2) 0.0018(19) 0.0045(19) 0.009(2)
C3 0.0140(19) 0.0133(19) 0.055(3) -0.004(2) 0.004(2) 0.0009(15)
C4 0.020(3) 0.019(3) 0.027(2) -0.0080(19) -0.012(2) 0.009(2)
C5 0.016(3) 0.020(3) 0.025(2) 0.007(2) 0.000(2) 0.007(2)
C6 0.024(3) 0.020(3) 0.052(4) -0.012(3) -0.010(3) 0.001(3)
C7 0.043(4) 0.028(3) 0.026(3) 0.004(2) 0.010(3) 0.007(3)
C8 0.022(3) 0.025(3) 0.065(4) -0.001(3) 0.005(3) -0.008(2)
C9 0.030(3) 0.031(3) 0.037(3) -0.014(3) -0.016(2) 0.012(3)
C10 0.033(4) 0.033(4) 0.038(3) 0.020(3) 0.008(3) 0.004(3)
C11 0.015(3) 0.022(3) 0.046(3) 0.002(3) 0.004(3) 0.000(2)
C12 0.0108(18) 0.020(3) 0.043(4) 0.000(3) -0.002(2) 0.003(2)
C13 0.019(3) 0.026(4) 0.040(3) -0.003(3) -0.012(2) -0.001(3)
C11A 0.015(3) 0.022(3) 0.046(3) 0.002(3) 0.004(3) 0.000(2)
C12A 0.0108(18) 0.020(3) 0.043(4) 0.000(3) -0.002(2) 0.003(2)
C13A 0.019(3) 0.026(4) 0.040(3) -0.003(3) -0.012(2) -0.001(3)
Cl1 0.0358(11) 0.0181(10) 0.0234(9) 0.0094(8) 0.0041(9) 0.0031(7)
C11B 0.015(3) 0.022(3) 0.046(3) 0.002(3) 0.004(3) 0.000(2)
C12B 0.0108(18) 0.020(3) 0.043(4) 0.000(3) -0.002(2) 0.003(2)
C13B 0.019(3) 0.026(4) 0.040(3) -0.003(3) -0.012(2) -0.001(3)
Cl1B 0.0358(11) 0.0181(10) 0.0234(9) 0.0094(8) 0.0041(9) 0.0031(7)
O1B 0.024(7) 0.026(6) 0.038(6) 0.010(5) 0.002(5) 0.005(5)
N1B 0.024(7) 0.026(6) 0.038(6) 0.010(5) 0.002(5) 0.005(5)

loop_
_atom_type_symbol
_atom_type_description
_atom_type_scat_dispersion_real
_atom_type_scat_dispersion_imag
_atom_type_scat_source
C C 0.0033 0.0016 'International Tables Vol C Tables 4.2.6.8 and 6.1.1.4'
H H 0.0000 0.0000 'International Tables Vol C Tables 4.2.6.8 and 6.1.1.4'
Cl Cl 0.1484 0.1585 'International Tables Vol C Tables 4.2.6.8 and 6.1.1.4'
N N 0.0061 0.0033 'International Tables Vol C Tables 4.2.6.8 and 6.1.1.4'
O O 0.0106 0.0060 'International Tables Vol C Tables 4.2.6.8 and 6.1.1.4'
W W -0.8490 6.8722 'International Tables Vol C Tables 4.2.6.8 and 6.1.1.4'

loop_
_geom_angle_atom_site_label_1
_geom_angle_atom_site_label_2
_geom_angle_atom_site_label_3
_geom_angle
Cl1A W1 C1 143.0(3)
Cl1A W1 C2 128.8(3)
N1 W1 C1 144.3(3)
N1 W1 C2 139.7(4)
N1 W1 C3 104.2(4)
N1 W1 C4 89.1(3)
N1 W1 C5 109.6(3)
N1 W1 C11 88.5(4)
N1 W1 C12 84.8(4)
N1 W1 C13 110.2(4)
N1 W1 Cl1 94.1(3)
N1A W1 Cl1A 95.6(13)
N1A W1 C1 108.2(13)
N1A W1 C2 83.2(14)
N1A W1 C3 92.7(16)
N1A W1 C4 126.8(16)
N1A W1 C5 140.5(14)
N1A W1 C11A 108.2(18)
N1A W1 C12A 83(2)
N1A W1 C13A 85.3(19)
C1 W1 C13 98.2(3)
C1 W1 Cl1 113.38(16)
C2 W1 C1 33.7(2)
C2 W1 C13 108.6(3)
C2 W1 Cl1 84.13(16)
C3 W1 Cl1A 94.0(3)
C3 W1 C1 58.0(2)
C3 W1 C2 35.5(2)
C3 W1 C4 34.6(2)
C3 W1 C5 58.3(2)
C3 W1 C12 168.1(3)
C3 W1 C13 142.6(3)
C3 W1 C11A 157.3(8)
C3 W1 C12A 163.9(9)
C3 W1 Cl1 86.40(17)
C3 W1 C11B 176.8(17)
C3 W1 C12B 148.2(15)
C3 W1 C13B 121.2(14)
C4 W1 Cl1A 84.8(3)
C4 W1 C1 58.4(2)
C4 W1 C2 57.99(18)
C4 W1 C5 35.6(2)
C4 W1 C12 140.2(3)
C4 W1 C13 154.8(3)
C4 W1 C11A 123.1(9)
C4 W1 C12A 149.0(12)
C4 W1 Cl1 118.75(19)
C4 W1 C11B 142.7(18)
C4 W1 C12B 137.7(14)
C4 W1 C13B 136.2(17)
C5 W1 Cl1A 111.4(3)
C5 W1 C1 35.10(17)
C5 W1 C2 57.5(2)
C5 W1 C13 119.8(3)
C5 W1 Cl1 140.85(17)
C5 W1 C11B 120.6(18)
C11 W1 C1 86.7(3)
C11 W1 C2 120.0(3)
C11 W1 C3 135.2(3)
C11 W1 C4 105.1(3)
C11 W1 C5 76.9(3)
C11 W1 C12 35.7(3)
C11 W1 C13 61.0(3)
C11 W1 Cl1 136.1(2)
C12 W1 C1 110.2(3)
C12 W1 C2 135.2(3)
C12 W1 C5 111.6(3)
C12 W1 C13 33.8(3)
C12 W1 Cl1 100.9(3)
C11A W1 Cl1A 75.6(9)
C11A W1 C1 120.4(9)
C11A W1 C2 153.0(9)
C11A W1 C5 106.2(9)
C12A W1 Cl1A 101.9(11)
C12A W1 C1 108.6(11)
C12A W1 C2 128.4(9)
C12A W1 C5 116.8(12)
C12A W1 C11A 34.9(5)
C13A W1 Cl1A 137.0(10)
C13A W1 C1 74.3(10)
C13A W1 C2 94.0(10)
C13A W1 C3 128.9(10)
C13A W1 C4 128.2(11)
C13A W1 C5 93.1(11)
C13A W1 C11A 63.6(11)
C13A W1 C12A 35.4(5)
Cl1 W1 C13 77.2(2)
C11B W1 C1 123.2(16)
C11B W1 C2 147.2(15)
C12B W1 C1 91.5(15)
C12B W1 C2 113.6(14)
C12B W1 C5 102.7(15)
C12B W1 C11B 33.9(9)
C12B W1 C13B 33.8(8)
C13B W1 C1 77.9(17)
C13B W1 C2 86.4(14)
C13B W1 C5 105.5(18)
C13B W1 C11B 61.8(15)
Cl1B W1 C1 140.2(5)
Cl1B W1 C2 138.5(7)
Cl1B W1 C3 103.1(7)
Cl1B W1 C4 85.9(6)
Cl1B W1 C5 105.4(5)
Cl1B W1 C11B 74.2(16)
Cl1B W1 C12B 106.8(15)
Cl1B W1 C13B 134.7(16)
N1B W1 C1 116(3)
N1B W1 C2 85(3)
N1B W1 C3 85(2)
N1B W1 C4 116(2)
N1B W1 C5 141(2)
N1B W1 C11B 97(3)
N1B W1 C12B 103(3)
N1B W1 C13B 81(3)
N1B W1 Cl1B 95(3)
O1 N1 W1 168.9(8)
O1A N1A W1 176(4)
C2 C1 W1 72.8(4)
C2 C1 C5 108.2(7)
C2 C1 C6 128.3(6)
C5 C1 W1 71.2(4)
C5 C1 C6 123.3(7)
C6 C1 W1 126.0(4)
C1 C2 W1 73.5(4)
C1 C2 C3 108.2(5)
C1 C2 C7 123.9(6)
C3 C2 W1 69.8(3)
C3 C2 C7 127.9(6)
C7 C2 W1 124.6(4)
C2 C3 W1 74.7(3)
C2 C3 C8 121.9(6)
C4 C3 W1 73.1(3)
C4 C3 C2 108.4(4)
C4 C3 C8 129.3(6)
C8 C3 W1 123.9(4)
C3 C4 W1 72.3(3)
C3 C4 C5 108.2(5)
C3 C4 C9 125.4(6)
C5 C4 W1 73.4(4)
C5 C4 C9 126.4(6)
C9 C4 W1 122.5(4)
C1 C5 W1 73.7(4)
C1 C5 C10 127.6(7)
C4 C5 W1 71.1(4)
C4 C5 C1 107.0(6)
C4 C5 C10 124.4(6)
C10 C5 W1 129.0(5)
C1 C6 H6A 109.5
C1 C6 H6B 109.5
C1 C6 H6C 109.5
H6A C6 H6B 109.5
H6A C6 H6C 109.5
H6B C6 H6C 109.5
C2 C7 H7A 109.5
C2 C7 H7B 109.5
C2 C7 H7C 109.5
H7A C7 H7B 109.5
H7A C7 H7C 109.5
H7B C7 H7C 109.5
C3 C8 H8A 109.5
C3 C8 H8B 109.5
C3 C8 H8C 109.5
H8A C8 H8B 109.5
H8A C8 H8C 109.5
H8B C8 H8C 109.5
C4 C9 H9A 109.5
C4 C9 H9B 109.5
C4 C9 H9C 109.5
H9A C9 H9B 109.5
H9A C9 H9C 109.5
H9B C9 H9C 109.5
C5 C10 H10A 109.5
C5 C10 H10B 109.5
C5 C10 H10C 109.5
H10A C10 H10B 109.5
H10A C10 H10C 109.5
H10B C10 H10C 109.5
W1 C11 H11A 116.0
W1 C11 H11B 116.0
H11A C11 H11B 113.0
C12 C11 W1 75.1(5)
C12 C11 H11A 116.0
C12 C11 H11B 116.0
W1 C12 H12 124.3
C11 C12 W1 69.3(5)
C11 C12 H12 121.7
C13 C12 W1 76.2(4)
C13 C12 C11 116.7(8)
C13 C12 H12 121.7
W1 C13 H13A 116.6
W1 C13 H13B 116.6
C12 C13 W1 69.9(4)
C12 C13 H13A 116.6
C12 C13 H13B 116.6
H13A C13 H13B 113.6
W1 C11A H11C 116.4
W1 C11A H11D 116.4
H11C C11A H11D 113.4
C12A C11A W1 71.7(13)
C12A C11A H11C 116.4
C12A C11A H11D 116.4
W1 C12A H12A 119.9
C11A C12A W1 73.4(15)
C11A C12A H12A 120.0
C13A C12A W1 66.6(18)
C13A C12A C11A 119(3)
C13A C12A H12A 119.9
W1 C13A H13C 115.6
W1 C13A H13D 115.6
C12A C13A W1 78.0(16)
C12A C13A H13C 115.6
C12A C13A H13D 115.6
H13C C13A H13D 112.6
W1 C11B H11E 116.6
W1 C11B H11F 116.6
H11E C11B H11F 113.6
C12B C11B W1 70(3)
C12B C11B H11E 116.6
C12B C11B H11F 116.6
W1 C12B H12B 117.1
C11B C12B W1 76(3)
C11B C12B H12B 117.1
C13B C12B W1 73(3)
C13B C12B C11B 125(4)
C13B C12B H12B 117.1
W1 C13B H13E 116.3
W1 C13B H13F 116.3
C12B C13B W1 73(2)
C12B C13B H13E 116.2
C12B C13B H13F 116.3
H13E C13B H13F 113.3
O1B N1B W1 170(7)

loop_
_geom_bond_atom_site_label_1
_geom_bond_atom_site_label_2
_geom_bond_distance
W1 Cl1A 2.377(14)
W1 N1 1.777(7)
W1 N1A 1.772(13)
W1 C1 2.397(6)
W1 C2 2.390(6)
W1 C3 2.325(5)
W1 C4 2.334(6)
W1 C5 2.364(6)
W1 C11 2.264(10)
W1 C12 2.339(6)
W1 C13 2.418(7)
W1 C11A 2.36(3)
W1 C12A 2.341(12)
W1 C13A 2.20(4)
W1 Cl1 2.407(2)
W1 C11B 2.41(7)
W1 C12B 2.341(13)
W1 C13B 2.35(6)
W1 Cl1B 2.32(3)
W1 N1B 1.772(14)
O1 N1 1.229(7)
O1A N1A 1.242(18)
C1 C2 1.388(9)
C1 C5 1.436(7)
C1 C6 1.515(8)
C2 C3 1.438(9)
C2 C7 1.504(8)
C3 C4 1.386(9)
C3 C8 1.511(7)
C4 C5 1.435(9)
C4 C9 1.506(8)
C5 C10 1.480(9)
C6 H6A 0.9600
C6 H6B 0.9600
C6 H6C 0.9600
C7 H7A 0.9600
C7 H7B 0.9600
C7 H7C 0.9600
C8 H8A 0.9600
C8 H8B 0.9600
C8 H8C 0.9600
C9 H9A 0.9600
C9 H9B 0.9600
C9 H9C 0.9600
C10 H10A 0.9600
C10 H10B 0.9600
C10 H10C 0.9600
C11 H11A 0.9700
C11 H11B 0.9700
C11 C12 1.411(11)
C12 H12 0.9300
C12 C13 1.386(12)
C13 H13A 0.9700
C13 H13B 0.9700
C11A H11C 0.9700
C11A H11D 0.9700
C11A C12A 1.411(17)
C12A H12A 0.9800
C12A C13A 1.387(18)
C13A H13C 0.9700
C13A H13D 0.9700
C11B H11E 0.9700
C11B H11F 0.9700
C11B C12B 1.39(3)
C12B H12B 0.9800
C12B C13B 1.36(3)
C13B H13E 0.9700
C13B H13F 0.9700
O1B N1B 1.25(2)

loop_
_geom_torsion_atom_site_label_1
_geom_torsion_atom_site_label_2
_geom_torsion_atom_site_label_3
_geom_torsion_atom_site_label_4
_geom_torsion
W1 C1 C2 C3 61.5(4)
W1 C1 C2 C7 -120.9(6)
W1 C1 C5 C4 -63.7(5)
W1 C1 C5 C10 127.1(8)
W1 C2 C3 C4 65.9(4)
W1 C2 C3 C8 -120.8(5)
W1 C3 C4 C5 65.1(4)
W1 C3 C4 C9 -117.7(6)
W1 C4 C5 C1 65.5(6)
W1 C4 C5 C10 -124.9(7)
W1 C11 C12 C13 61.7(7)
W1 C11A C12A C13A 51(3)
W1 C11B C12B C13B -57(5)
C1 W1 N1 O1 15(6)
C1 C2 C3 W1 -63.9(5)
C1 C2 C3 C4 2.0(6)
C1 C2 C3 C8 175.4(5)
C2 W1 N1 O1 -41(6)
C2 C1 C5 W1 63.9(5)
C2 C1 C5 C4 0.2(9)
C2 C1 C5 C10 -169.1(6)
C2 C3 C4 W1 -67.0(4)
C2 C3 C4 C5 -1.9(6)
C2 C3 C4 C9 175.3(7)
C3 W1 N1 O1 -39(6)
C3 C4 C5 W1 -64.4(4)
C3 C4 C5 C1 1.1(8)
C3 C4 C5 C10 170.7(6)
C4 W1 N1 O1 -8(6)
C5 W1 N1 O1 22(6)
C5 C1 C2 W1 -62.8(6)
C5 C1 C2 C3 -1.3(8)
C5 C1 C2 C7 176.3(6)
C6 C1 C2 W1 122.7(7)
C6 C1 C2 C3 -175.8(6)
C6 C1 C2 C7 1.8(11)
C6 C1 C5 W1 -121.3(7)
C6 C1 C5 C4 175.0(5)
C6 C1 C5 C10 5.8(13)
C7 C2 C3 W1 118.7(6)
C7 C2 C3 C4 -175.5(7)
C7 C2 C3 C8 -2.1(9)
C8 C3 C4 W1 120.3(6)
C8 C3 C4 C5 -174.6(6)
C8 C3 C4 C9 2.6(10)
C9 C4 C5 W1 118.5(6)
C9 C4 C5 C1 -176.1(6)
C9 C4 C5 C10 -6.4(11)
C11 W1 N1 O1 97(6)
C11 C12 C13 W1 -57.9(7)
C12 W1 N1 O1 133(6)
C13 W1 N1 O1 155(5)
C11A C12A C13A W1 -54(3)
Cl1 W1 N1 O1 -127(5)
C11B C12B C13B W1 58(5)

loop_
_twin_individual_id
_twin_individual_mass_fraction_refined
1 0.573(17)
2 0.427(17)
